data_4027704
loop_
_publ_author_name
'Albrecht Berkessel'
'Sonja S. Vormittag'
'Nils E. Schl\"orer'
'J\"org-M. Neud\"orfl'

_publ_section_title
;
 TEFDDOLs (\a,\a,\a',\a'-Tetrakis(perfluoroaryl/alkyl)-2,2'-dimethyl
 -1,3-dioxolane-4,5-dimethanols): Highly Fluorinated Chiral H-Bond Donors
 and Br\/onsted Acids with Distinct H-Bonding Patterns and Supramolecular
 Architectures
;
_journal_name_full 'Journal of Organic Chemistry'
_journal_page_first 10145
_journal_page_last 10157
_journal_paper_doi 10.1021/jo301609g
_journal_volume 77
_journal_year 2012
_chemical_formula_moiety 'C7 H8 O5'
_chemical_formula_sum 'C7 H8 O5'
_chemical_formula_weight 172.13
_chemical_name_systematic
; 
 ? 
;
_space_group_IT_number 14
_symmetry_cell_setting monoclinic
_symmetry_space_group_name_Hall '-P 2ybc'
_symmetry_space_group_name_H-M 'P 1 21/c 1'
_atom_sites_solution_hydrogens geom
_atom_sites_solution_primary direct
_atom_sites_solution_secondary difmap
_audit_creation_method SHELXL-97
_cell_angle_alpha 90.00
_cell_angle_beta 103.131(4)
_cell_angle_gamma 90.00
_cell_formula_units_Z 4
_cell_length_a 8.7026(10)
_cell_length_b 7.6311(8)
_cell_length_c 11.557(2)
_cell_measurement_reflns_used 3691
_cell_measurement_temperature 100(2)
_cell_measurement_theta_max 27.00
_cell_measurement_theta_min 2.40
_cell_volume 747.44(17)
_computing_cell_refinement 'Nonius DENZO (Otwinowski, Minor 1997)'
_computing_data_collection 'Nonius COLLECT'
_computing_data_reduction 'Nonius DENZO (Otwinowski, Minor 1997)'
_computing_molecular_graphics 'SCHAKAL99 (E. Keller 1999)'
_computing_publication_material 'PLATON (A. L. Spek 1980-2004)'
_computing_structure_refinement 'SHELXL-97 (Sheldrick, 1997)'
_computing_structure_solution 'SHELXS-97 (Sheldrick, 1997)'
_diffrn_ambient_temperature 100(2)
_diffrn_measured_fraction_theta_full 0.995
_diffrn_measured_fraction_theta_max 0.995
_diffrn_measurement_device_type 'Nonius KappaCCD'
_diffrn_measurement_method Phi/Omega-Scans
_diffrn_radiation_monochromator graphite
_diffrn_radiation_source 'fine-focus sealed tube'
_diffrn_radiation_type MoK\a
_diffrn_radiation_wavelength 0.71073
_diffrn_reflns_av_R_equivalents 0.0407
_diffrn_reflns_av_sigmaI/netI 0.0556
_diffrn_reflns_limit_h_max 11
_diffrn_reflns_limit_h_min -8
_diffrn_reflns_limit_k_max 7
_diffrn_reflns_limit_k_min -9
_diffrn_reflns_limit_l_max 14
_diffrn_reflns_limit_l_min -12
_diffrn_reflns_number 3691
_diffrn_reflns_theta_full 27.00
_diffrn_reflns_theta_max 27.00
_diffrn_reflns_theta_min 2.40
_exptl_absorpt_coefficient_mu 0.133
_exptl_absorpt_correction_type none
_exptl_crystal_colour colourless
_exptl_crystal_density_diffrn 1.530
_exptl_crystal_description prism
_exptl_crystal_F_000 360
_exptl_crystal_size_max .4
_exptl_crystal_size_mid .4
_exptl_crystal_size_min .15
_refine_diff_density_max 0.171
_refine_diff_density_min -0.228
_refine_diff_density_rms 0.049
_refine_ls_extinction_method none
_refine_ls_goodness_of_fit_ref 0.973
_refine_ls_hydrogen_treatment refall
_refine_ls_matrix_type full
_refine_ls_number_parameters 141
_refine_ls_number_reflns 1630
_refine_ls_number_restraints 0
_refine_ls_restrained_S_all 0.973
_refine_ls_R_factor_all 0.0576
_refine_ls_R_factor_gt 0.0349
_refine_ls_shift/su_max 0.000
_refine_ls_shift/su_mean 0.000
_refine_ls_structure_factor_coef Fsqd
_refine_ls_weighting_details 'calc w=1/[\s^2^(Fo^2^)+(0.0409P)^2^+0.0000P] where P=(Fo^2^+2Fc^2^)/3'
_refine_ls_weighting_scheme calc
_refine_ls_wR_factor_gt 0.0762
_refine_ls_wR_factor_ref 0.0826
_reflns_number_gt 1161
_reflns_number_total 1630
_reflns_threshold_expression >2sigma(I)
_cod_data_source_file jo301609g_si_013.cif
_cod_data_source_block ccdc827664
_cod_original_cell_volume 747.42(18)
_cod_database_code 4027704

loop_
_symmetry_equiv_pos_as_xyz
'x, y, z'
'-x, y+1/2, -z+1/2'
'-x, -y, -z'
'x, -y-1/2, z-1/2'

loop_
_atom_site_label
_atom_site_type_symbol
_atom_site_fract_x
_atom_site_fract_y
_atom_site_fract_z
_atom_site_U_iso_or_equiv
_atom_site_adp_type
_atom_site_occupancy
_atom_site_symmetry_multiplicity
_atom_site_calc_flag
O1 O 0.51257(10) 0.18092(11) 0.06304(9) 0.0214(3) Uani 1 1 d
O2 O 0.66898(11) -0.01170(11) 0.18157(10) 0.0256(3) Uani 1 1 d
O3 O 0.31373(12) 0.35905(11) -0.02271(10) 0.0293(3) Uani 1 1 d
C1 C 0.54707(15) 0.06569(16) 0.15839(13) 0.0189(3) Uani 1 1 d
C2 C 0.40867(15) 0.05471(16) 0.21758(14) 0.0180(3) Uani 1 1 d
C3 C 0.28040(16) 0.16178(16) 0.13697(13) 0.0188(3) Uani 1 1 d
C4 C 0.36200(16) 0.25038(16) 0.05000(13) 0.0204(3) Uani 1 1 d
O4 O 0.17689(10) 0.03403(10) 0.07151(9) 0.0209(3) Uani 1 1 d
C6 C 0.18796(15) -0.11829(15) 0.14583(13) 0.0187(3) Uani 1 1 d
O5 O 0.35240(10) -0.12117(10) 0.20905(9) 0.0206(3) Uani 1 1 d
C8 C 0.08291(19) -0.1007(2) 0.23247(16) 0.0255(4) Uani 1 1 d
C9 C 0.15437(18) -0.27664(18) 0.06721(15) 0.0234(4) Uani 1 1 d
H1 H 0.4404(15) 0.0939(15) 0.3019(14) 0.014(3) Uiso 1 1 d
H2 H 0.1656(18) -0.3830(18) 0.1168(16) 0.035(4) Uiso 1 1 d
H3 H 0.2293(16) 0.2443(16) 0.1761(13) 0.018(4) Uiso 1 1 d
H4 H 0.0932(16) -0.2059(19) 0.2804(15) 0.029(4) Uiso 1 1 d
H5 H 0.0416(18) -0.2726(18) 0.0196(15) 0.034(4) Uiso 1 1 d
H6 H 0.230(2) -0.285(2) 0.0163(16) 0.043(5) Uiso 1 1 d
H7 H 0.1127(17) -0.0038(19) 0.2847(16) 0.034(4) Uiso 1 1 d
H8 H -0.0290(19) -0.0877(17) 0.1877(15) 0.031(4) Uiso 1 1 d

loop_
_atom_site_aniso_label
_atom_site_aniso_U_11
_atom_site_aniso_U_22
_atom_site_aniso_U_33
_atom_site_aniso_U_23
_atom_site_aniso_U_13
_atom_site_aniso_U_12
O1 0.0223(6) 0.0229(5) 0.0185(6) 0.0004(4) 0.0037(4) -0.0013(4)
O2 0.0195(5) 0.0280(5) 0.0274(7) -0.0024(5) 0.0013(5) 0.0033(4)
O3 0.0401(7) 0.0225(5) 0.0251(7) 0.0067(5) 0.0068(5) 0.0052(4)
C1 0.0222(8) 0.0170(6) 0.0155(8) -0.0041(6) -0.0002(6) -0.0029(5)
C2 0.0217(8) 0.0163(7) 0.0145(8) -0.0018(6) 0.0010(6) 0.0003(5)
C3 0.0205(7) 0.0173(7) 0.0178(8) -0.0020(6) 0.0026(6) 0.0021(5)
C4 0.0261(8) 0.0169(7) 0.0174(9) -0.0029(6) 0.0032(6) 0.0007(5)
O4 0.0212(5) 0.0195(5) 0.0190(6) 0.0028(4) -0.0017(4) -0.0004(4)
C6 0.0161(7) 0.0205(7) 0.0172(8) 0.0042(6) -0.0012(6) 0.0026(5)
O5 0.0168(5) 0.0176(5) 0.0239(6) 0.0029(4) -0.0028(4) -0.0016(3)
C8 0.0260(9) 0.0277(9) 0.0238(9) -0.0016(7) 0.0075(7) -0.0015(6)
C9 0.0234(9) 0.0226(8) 0.0219(10) -0.0011(7) 0.0006(7) -0.0011(6)

loop_
_atom_type_symbol
_atom_type_description
_atom_type_scat_dispersion_real
_atom_type_scat_dispersion_imag
_atom_type_scat_source
C C 0.0033 0.0016 'International Tables Vol C Tables 4.2.6.8 and 6.1.1.4'
H H 0.0000 0.0000 'International Tables Vol C Tables 4.2.6.8 and 6.1.1.4'
O O 0.0106 0.0060 'International Tables Vol C Tables 4.2.6.8 and 6.1.1.4'

loop_
_geom_angle_atom_site_label_1
_geom_angle_atom_site_label_2
_geom_angle_atom_site_label_3
_geom_angle
C1 O1 C4 110.88(11)
O2 C1 O1 120.92(13)
O2 C1 C2 129.02(13)
O1 C1 C2 110.02(11)
O5 C2 C1 108.46(11)
O5 C2 C3 105.73(10)
C1 C2 C3 104.00(12)
O5 C2 H1 111.4(7)
C1 C2 H1 110.6(7)
C3 C2 H1 116.1(7)
O4 C3 C4 106.77(12)
O4 C3 C2 104.22(10)
C4 C3 C2 104.89(11)
O4 C3 H3 113.7(8)
C4 C3 H3 111.3(8)
C2 C3 H3 115.2(8)
O3 C4 O1 121.10(13)
O3 C4 C3 129.59(13)
O1 C4 C3 109.29(11)
C3 O4 C6 106.76(10)
O4 C6 O5 103.76(9)
O4 C6 C9 108.22(12)
O5 C6 C9 109.08(10)
O4 C6 C8 110.91(11)
O5 C6 C8 110.14(12)
C9 C6 C8 114.20(12)
C2 O5 C6 107.74(9)
C6 C8 H4 108.4(9)
C6 C8 H7 111.8(9)
H4 C8 H7 107.7(14)
C6 C8 H8 109.4(9)
H4 C8 H8 109.4(11)
H7 C8 H8 110.1(12)
C6 C9 H2 109.3(10)
C6 C9 H5 109.7(8)
H2 C9 H5 107.3(13)
C6 C9 H6 110.8(9)
H2 C9 H6 107.6(13)
H5 C9 H6 112.0(14)

loop_
_geom_bond_atom_site_label_1
_geom_bond_atom_site_label_2
_geom_bond_distance
O1 C1 1.3882(17)
O1 C4 1.3896(16)
O2 C1 1.1904(15)
O3 C4 1.1873(16)
C1 C2 1.517(2)
C2 O5 1.4245(15)
C2 C3 1.5196(18)
C2 H1 0.997(15)
C3 O4 1.4228(16)
C3 C4 1.515(2)
C3 H3 0.943(14)
O4 C6 1.4355(16)
C6 O5 1.4516(16)
C6 C9 1.5001(19)
C6 C8 1.507(2)
C8 H4 0.968(15)
C8 H7 0.953(16)
C8 H8 0.999(16)
C9 H2 0.986(15)
C9 H5 1.011(15)
C9 H6 0.977(18)

loop_
_geom_torsion_atom_site_label_1
_geom_torsion_atom_site_label_2
_geom_torsion_atom_site_label_3
_geom_torsion_atom_site_label_4
_geom_torsion
C4 O1 C1 O2 177.54(12)
C4 O1 C1 C2 -0.39(14)
O2 C1 C2 O5 -59.27(19)
O1 C1 C2 O5 118.45(11)
O2 C1 C2 C3 -171.47(13)
O1 C1 C2 C3 6.25(14)
O5 C2 C3 O4 -11.23(14)
C1 C2 C3 O4 102.92(12)
O5 C2 C3 C4 -123.28(12)
C1 C2 C3 C4 -9.12(13)
C1 O1 C4 O3 175.86(12)
C1 O1 C4 C3 -5.82(14)
O4 C3 C4 O3 77.39(17)
C2 C3 C4 O3 -172.39(14)
O4 C3 C4 O1 -100.74(12)
C2 C3 C4 O1 9.48(14)
C4 C3 O4 C6 139.50(11)
C2 C3 O4 C6 28.82(14)
C3 O4 C6 O5 -35.36(13)
C3 O4 C6 C9 -151.13(11)
C3 O4 C6 C8 82.88(13)
C1 C2 O5 C6 -121.26(12)
C3 C2 O5 C6 -10.22(15)
O4 C6 O5 C2 27.74(14)
C9 C6 O5 C2 142.90(13)
C8 C6 O5 C2 -91.03(13)
